data_2213494
loop_
_publ_author_name
'Artur Sikorski'
'Katarzyna Kowalska'
'Karol Krzymi\'nski'
'Jerzy B\/la\.zejowski'

_publ_section_title
;
 9-Benzylacridine
;
_journal_coeditor_code OM2111
_journal_issue 5
_journal_name_full 'Acta Crystallographica Section E'
_journal_page_first o2670
_journal_page_last o2672
_journal_paper_doi 10.1107/S1600536807018740
_journal_volume 63
_journal_year 2007
_chemical_formula_iupac 'C20 H15 N'
_chemical_formula_moiety 'C20 H15 N'
_chemical_formula_sum 'C20 H15 N'
_chemical_formula_weight 269.33
_chemical_name_systematic
;
9-benzylacridine
;
_space_group_IT_number 14
_symmetry_cell_setting monoclinic
_symmetry_space_group_name_Hall '-P 2yn'
_symmetry_space_group_name_H-M 'P 1 21/n 1'
_atom_sites_solution_hydrogens geom
_atom_sites_solution_primary direct
_atom_sites_solution_secondary difmap
_cell_angle_alpha 90.00
_cell_angle_beta 105.33(3)
_cell_angle_gamma 90.00
_cell_formula_units_Z 4
_cell_length_a 10.713(2)
_cell_length_b 10.605(2)
_cell_length_c 13.033(3)
_cell_measurement_reflns_used 50
_cell_measurement_temperature 290(2)
_cell_measurement_theta_max 25.00
_cell_measurement_theta_min 2.20
_cell_volume 1428.0(5)
_computing_cell_refinement 'KM-4 Software'
_computing_data_collection 'KM-4 Software (Oxford Diffraction, 2003)'
_computing_data_reduction 'KM-4 Software'
_computing_molecular_graphics 'ORTEPII (Johnson, 1976)'
_computing_publication_material 'SHELXL97 and PLATON (Spek, 2003)'
_computing_structure_refinement 'SHELXL97 (Sheldrick, 1997)'
_computing_structure_solution 'SHELXS97 (Sheldrick, 1997)'
_diffrn_ambient_temperature 290(2)
_diffrn_measured_fraction_theta_full 0.999
_diffrn_measured_fraction_theta_max 0.999
_diffrn_measurement_device_type 'Kuma KM-4'
_diffrn_measurement_method \q/2\q
_diffrn_radiation_monochromator graphite
_diffrn_radiation_source 'fine-focus sealed tube'
_diffrn_radiation_type MoK\a
_diffrn_radiation_wavelength 0.71073
_diffrn_reflns_av_R_equivalents 0.0179
_diffrn_reflns_av_sigmaI/netI 0.0290
_diffrn_reflns_limit_h_max 12
_diffrn_reflns_limit_h_min -12
_diffrn_reflns_limit_k_max 12
_diffrn_reflns_limit_k_min 0
_diffrn_reflns_limit_l_max 15
_diffrn_reflns_limit_l_min 0
_diffrn_reflns_number 2634
_diffrn_reflns_theta_full 25.00
_diffrn_reflns_theta_max 25.00
_diffrn_reflns_theta_min 2.20
_diffrn_standards_decay_% 1.45
_diffrn_standards_interval_count 200
_diffrn_standards_number 3
_exptl_absorpt_coefficient_mu 0.072
_exptl_absorpt_correction_type none
_exptl_absorpt_process_details none
_exptl_crystal_colour yellow
_exptl_crystal_density_diffrn 1.253
_exptl_crystal_density_method 'not measured'
_exptl_crystal_description prism
_exptl_crystal_F_000 568
_exptl_crystal_size_max 0.4
_exptl_crystal_size_mid 0.3
_exptl_crystal_size_min 0.2
_refine_diff_density_max 0.141
_refine_diff_density_min -0.180
_refine_ls_extinction_coef 0.047(3)
_refine_ls_extinction_expression Fc^*^=kFc[1+0.001xFc^2^\l^3^/sin(2\q)]^-1/4^
_refine_ls_extinction_method 'SHELXL97 (Sheldrick, 1997)'
_refine_ls_goodness_of_fit_ref 1.047
_refine_ls_hydrogen_treatment constr
_refine_ls_matrix_type full
_refine_ls_number_parameters 191
_refine_ls_number_reflns 2517
_refine_ls_number_restraints 0
_refine_ls_restrained_S_all 1.047
_refine_ls_R_factor_all 0.0781
_refine_ls_R_factor_gt 0.0391
_refine_ls_shift/su_max 0.000
_refine_ls_shift/su_mean 0.000
_refine_ls_structure_factor_coef Fsqd
_refine_ls_weighting_details 'calc w = 1/[\s^2^(Fo^2^)+(0.0519P)^2^+0.2074P] where P=(Fo^2^+2Fc^2^)/3'
_refine_ls_weighting_scheme calc
_refine_ls_wR_factor_gt 0.0946
_refine_ls_wR_factor_ref 0.1104
_reflns_number_gt 1598
_reflns_number_total 2517
_reflns_threshold_expression I>2\s(I)
_cod_data_source_file om2111.cif
_cod_data_source_block I
_cod_original_sg_symbol_H-M 'P 21/n'
_cod_database_code 2213494
_cod_database_fobs_code 2213494

loop_
_symmetry_equiv_pos_as_xyz
'x, y, z'
'-x+1/2, y+1/2, -z+1/2'
'-x, -y, -z'
'x-1/2, -y-1/2, z-1/2'

loop_
_atom_site_type_symbol
_atom_site_label
_atom_site_fract_x
_atom_site_fract_y
_atom_site_fract_z
_atom_site_U_iso_or_equiv
_atom_site_adp_type
_atom_site_calc_flag
_atom_site_refinement_flags
_atom_site_occupancy
C C1 0.13489(17) 0.10962(18) -0.04479(14) 0.0534(5) Uani d . 1
H H1 0.1974 0.0651 -0.0677 0.064 Uiso calc R 1
C C2 0.04996(19) 0.18262(19) -0.11449(15) 0.0627(5) Uani d . 1
H H2 0.0548 0.1878 -0.1846 0.075 Uiso calc R 1
C C3 -0.04571(19) 0.25100(18) -0.08280(16) 0.0639(5) Uani d . 1
H H3 -0.1038 0.3007 -0.1320 0.077 Uiso calc R 1
C C4 -0.05395(16) 0.24506(16) 0.01836(14) 0.0546(5) Uani d . 1
H H4 -0.1171 0.2916 0.0386 0.065 Uiso calc R 1
C C5 0.07839(17) 0.08758(18) 0.36860(14) 0.0540(5) Uani d . 1
H H5 0.0126 0.1349 0.3842 0.065 Uiso calc R 1
C C6 0.1547(2) 0.01478(19) 0.44482(15) 0.0629(5) Uani d . 1
H H6 0.1403 0.0114 0.5121 0.075 Uiso calc R 1
C C7 0.25531(19) -0.05561(19) 0.42342(15) 0.0627(5) Uani d . 1
H H7 0.3074 -0.1051 0.4767 0.075 Uiso calc R 1
C C8 0.27751(16) -0.05246(17) 0.32647(14) 0.0530(5) Uani d . 1
H H8 0.3454 -0.0994 0.3142 0.064 Uiso calc R 1
C C9 0.21673(13) 0.02557(14) 0.13961(13) 0.0397(4) Uani d . 1
N N10 0.01732(12) 0.16626(12) 0.19327(11) 0.0438(4) Uani d . 1
C C11 0.13093(14) 0.09918(15) 0.06346(12) 0.0405(4) Uani d . 1
C C12 0.03265(14) 0.16853(14) 0.09458(13) 0.0418(4) Uani d . 1
C C13 0.19950(14) 0.02100(14) 0.24258(13) 0.0400(4) Uani d . 1
C C14 0.09738(14) 0.09277(14) 0.26528(12) 0.0404(4) Uani d . 1
C C15 0.32503(15) -0.04720(15) 0.11307(14) 0.0482(4) Uani d . 1
H H15A 0.3013 -0.0650 0.0374 0.058 Uiso calc R 1
H H15B 0.3350 -0.1272 0.1504 0.058 Uiso calc R 1
C C16 0.45310(15) 0.02115(15) 0.14188(13) 0.0438(4) Uani d . 1
C C17 0.56229(17) -0.03642(19) 0.20470(15) 0.0595(5) Uani d . 1
H H17 0.5560 -0.1168 0.2315 0.071 Uiso calc R 1
C C18 0.68034(18) 0.0236(2) 0.22815(17) 0.0705(6) Uani d . 1
H H18 0.7527 -0.0163 0.2711 0.085 Uiso calc R 1
C C19 0.69247(18) 0.1415(2) 0.18893(16) 0.0679(6) Uani d . 1
H H19 0.7726 0.1814 0.2041 0.081 Uiso calc R 1
C C20 0.58462(19) 0.1995(2) 0.12703(16) 0.0654(5) Uani d . 1
H H20 0.5914 0.2797 0.1002 0.078 Uiso calc R 1
C C21 0.46605(17) 0.14022(18) 0.10410(15) 0.0562(5) Uani d . 1
H H21 0.3936 0.1814 0.0624 0.067 Uiso calc R 1

loop_
_atom_site_aniso_label
_atom_site_aniso_U_11
_atom_site_aniso_U_22
_atom_site_aniso_U_33
_atom_site_aniso_U_12
_atom_site_aniso_U_13
_atom_site_aniso_U_23
C1 0.0529(10) 0.0579(11) 0.0501(11) -0.0109(9) 0.0151(8) -0.0069(9)
C2 0.0691(12) 0.0675(13) 0.0463(11) -0.0190(10) 0.0060(9) 0.0034(10)
C3 0.0621(12) 0.0571(12) 0.0598(12) -0.0061(10) -0.0063(9) 0.0103(10)
C4 0.0463(9) 0.0489(10) 0.0613(12) 0.0016(8) 0.0016(8) 0.0017(9)
C5 0.0564(11) 0.0551(11) 0.0557(11) 0.0025(9) 0.0236(9) -0.0026(9)
C6 0.0756(13) 0.0660(12) 0.0504(11) -0.0017(11) 0.0227(10) 0.0040(10)
C7 0.0680(12) 0.0598(12) 0.0573(12) 0.0071(10) 0.0115(10) 0.0153(9)
C8 0.0466(10) 0.0482(10) 0.0644(11) 0.0075(8) 0.0148(8) 0.0078(8)
C9 0.0339(8) 0.0343(8) 0.0519(10) -0.0058(7) 0.0130(7) -0.0076(7)
N10 0.0365(7) 0.0414(8) 0.0529(9) 0.0022(6) 0.0108(6) -0.0037(6)
C11 0.0366(8) 0.0388(8) 0.0454(9) -0.0095(7) 0.0098(7) -0.0060(7)
C12 0.0343(8) 0.0380(9) 0.0499(10) -0.0048(7) 0.0055(7) -0.0027(7)
C13 0.0350(8) 0.0339(8) 0.0504(9) -0.0032(7) 0.0097(7) -0.0030(7)
C14 0.0358(8) 0.0377(8) 0.0477(9) -0.0035(7) 0.0112(7) -0.0047(7)
C15 0.0456(9) 0.0428(9) 0.0597(11) 0.0007(7) 0.0202(8) -0.0070(8)
C16 0.0411(8) 0.0472(9) 0.0482(9) 0.0029(8) 0.0207(7) -0.0056(8)
C17 0.0491(10) 0.0627(11) 0.0678(12) 0.0073(9) 0.0175(9) 0.0067(10)
C18 0.0436(10) 0.0929(16) 0.0719(13) 0.0096(11) 0.0096(9) 0.0021(12)
C19 0.0445(10) 0.0944(17) 0.0697(13) -0.0148(11) 0.0236(10) -0.0175(12)
C20 0.0641(12) 0.0664(12) 0.0710(13) -0.0146(10) 0.0273(10) 0.0044(11)
C21 0.0482(10) 0.0582(11) 0.0624(12) -0.0010(9) 0.0151(8) 0.0070(9)

loop_
_atom_type_symbol
_atom_type_description
_atom_type_scat_dispersion_real
_atom_type_scat_dispersion_imag
_atom_type_scat_source
C C 0.0033 0.0016 'International Tables Vol C Tables 4.2.6.8 and 6.1.1.4'
H H 0.0000 0.0000 'International Tables Vol C Tables 4.2.6.8 and 6.1.1.4'
N N 0.0061 0.0033 'International Tables Vol C Tables 4.2.6.8 and 6.1.1.4'

loop_
_geom_angle_atom_site_label_1
_geom_angle_atom_site_label_2
_geom_angle_atom_site_label_3
_geom_angle
_geom_angle_publ_flag
C2 C1 C11 121.32(18) no
C2 C1 H1 119.3 no
C11 C1 H1 119.3 no
C1 C2 C3 120.93(18) no
C1 C2 H2 119.5 no
C3 C2 H2 119.5 no
C4 C3 C2 120.40(18) no
C4 C3 H3 119.8 no
C2 C3 H3 119.8 no
C3 C4 C12 120.78(18) no
C3 C4 H4 119.6 no
C12 C4 H4 119.6 no
C6 C5 C14 120.73(17) no
C6 C5 H5 119.6 no
C14 C5 H5 119.6 no
C5 C6 C7 120.49(17) no
C5 C6 H6 119.8 no
C7 C6 H6 119.8 no
C8 C7 C6 120.70(18) no
C8 C7 H7 119.6 no
C6 C7 H7 119.6 no
C7 C8 C13 121.47(17) no
C7 C8 H8 119.3 no
C13 C8 H8 119.3 no
C11 C9 C13 118.03(14) no
C9 C15 C16 113.66(13) yes
C11 C9 C15 121.60(15) yes
C13 C9 C15 120.37(15) no
C12 N10 C14 117.67(13) yes
C9 C11 C1 123.99(15) no
C9 C11 C12 118.77(14) no
C1 C11 C12 117.24(15) no
N10 C12 C4 117.29(15) no
N10 C12 C11 123.39(14) no
C4 C12 C11 119.32(15) no
C9 C13 C8 123.77(15) no
C9 C13 C14 118.82(14) no
C8 C13 C14 117.41(15) no
N10 C14 C5 117.54(14) no
N10 C14 C13 123.27(14) no
C5 C14 C13 119.19(15) no
C9 C15 H15A 108.8 no
C16 C15 H15A 108.8 no
C9 C15 H15B 108.8 no
C16 C15 H15B 108.8 no
H15A C15 H15B 107.7 no
C21 C16 C17 117.94(16) no
C21 C16 C15 121.54(15) no
C17 C16 C15 120.49(16) no
C18 C17 C16 120.79(19) no
C18 C17 H17 119.6 no
C16 C17 H17 119.6 no
C19 C18 C17 120.78(19) no
C19 C18 H18 119.6 no
C17 C18 H18 119.6 no
C20 C19 C18 118.79(18) no
C20 C19 H19 120.6 no
C18 C19 H19 120.6 no
C19 C20 C21 120.64(19) no
C19 C20 H20 119.7 no
C21 C20 H20 119.7 no
C16 C21 C20 121.05(18) no
C16 C21 H21 119.5 no
C20 C21 H21 119.5 no

loop_
_geom_bond_atom_site_label_1
_geom_bond_atom_site_label_2
_geom_bond_distance
_geom_bond_publ_flag
C1 C2 1.347(3) no
C1 C11 1.427(2) no
C1 H1 0.9300 no
C2 C3 1.404(3) no
C2 H2 0.9300 no
C3 C4 1.346(3) no
C3 H3 0.9300 no
C4 C12 1.421(2) no
C4 H4 0.9300 no
C5 C6 1.350(3) no
C5 C14 1.415(2) no
C5 H5 0.9300 no
C6 C7 1.398(3) no
C6 H6 0.9300 no
C7 C8 1.346(3) no
C7 H7 0.9300 no
C8 C13 1.420(2) no
C8 H8 0.9300 no
C9 C11 1.399(2) no
C9 C13 1.403(2) no
C9 C15 1.508(2) yes
N10 C12 1.339(2) yes
N10 C14 1.341(2) no
C11 C12 1.428(2) no
C13 C14 1.426(2) no
C15 C16 1.509(2) yes
C15 H15A 0.9700 no
C15 H15B 0.9700 no
C16 C21 1.376(2) no
C16 C17 1.380(2) no
C17 C18 1.376(3) no
C17 H17 0.9300 no
C18 C19 1.370(3) no
C18 H18 0.9300 no
C19 C20 1.368(3) no
C19 H19 0.9300 no
C20 C21 1.377(3) no
C20 H20 0.9300 no
C21 H21 0.9300 no

loop_
_geom_torsion_atom_site_label_1
_geom_torsion_atom_site_label_2
_geom_torsion_atom_site_label_3
_geom_torsion_atom_site_label_4
_geom_torsion
_geom_torsion_publ_flag
C11 C1 C2 C3 -0.1(3) no
C1 C2 C3 C4 0.2(3) no
C2 C3 C4 C12 -0.8(3) no
C14 C5 C6 C7 0.9(3) no
C5 C6 C7 C8 -0.3(3) no
C6 C7 C8 C13 -0.6(3) no
C13 C9 C11 C1 -178.20(14) no
C1 C11 C9 C15 1.8(2) yes
C13 C9 C11 C12 1.7(2) no
C15 C9 C11 C12 -178.29(13) no
C2 C1 C11 C9 -179.66(16) no
C2 C1 C11 C12 0.5(2) no
C14 N10 C12 C4 179.01(14) no
C14 N10 C12 C11 -1.4(2) no
C3 C4 C12 N10 -179.16(16) no
C3 C4 C12 C11 1.2(2) no
C9 C11 C12 N10 -0.5(2) no
C1 C11 C12 N10 179.37(14) no
C9 C11 C12 C4 179.11(14) no
C1 C11 C12 C4 -1.0(2) no
C11 C9 C13 C8 178.32(14) no
C15 C9 C13 C8 -1.7(2) no
C11 C9 C13 C14 -1.0(2) no
C15 C9 C13 C14 178.94(13) no
C7 C8 C13 C9 -178.62(17) no
C7 C8 C13 C14 0.7(2) no
C12 N10 C14 C5 -178.11(14) no
C12 N10 C14 C13 2.1(2) no
C6 C5 C14 N10 179.47(16) no
C6 C5 C14 C13 -0.7(3) no
C9 C13 C14 N10 -0.9(2) no
C8 C13 C14 N10 179.72(14) no
C9 C13 C14 C5 179.29(15) no
C8 C13 C14 C5 -0.1(2) no
C9 C15 C16 C17 126.50(17) yes
C11 C9 C15 C16 96.03(18) yes
C13 C9 C15 C16 -83.94(18) no
C9 C15 C16 C21 -55.6(2) no
C21 C16 C17 C18 -0.3(3) no
C15 C16 C17 C18 177.67(17) no
C16 C17 C18 C19 -0.6(3) no
C17 C18 C19 C20 0.9(3) no
C18 C19 C20 C21 -0.3(3) no
C17 C16 C21 C20 0.9(3) no
C15 C16 C21 C20 -177.08(16) no
C19 C20 C21 C16 -0.6(3) no

loop_
_cod_related_entry_id
_cod_related_entry_database
_cod_related_entry_code
1 ChemSpider 13230818
